data_1507133
loop_
_publ_author_name
'Niklas, Jens'
'Mardis, Kristy L.'
'Rakhimov, Rakhim R.'
'Mulfort, Karen L.'
'Tiede, David M.'
'Poluektov, Oleg G.'

_publ_contact_author 'Oleg G. Poleuktov'
_publ_section_title
;
 The Hydrogen Catalyst Cobaloxime: A Multifrequency EPR and DFT Study of
 Cobaloxime's Electronic Structure.
;
_journal_issue 9
_journal_name_full 'The journal of physical chemistry. B'
_journal_page_first 2943
_journal_page_last 2957
_journal_paper_doi 10.1021/jp209395n
_journal_volume 116
_journal_year 2012
_chemical_formula_sum 'C12 H18 B2 Co F4 N6 O4'
_chemical_formula_weight 466.87
_chemical_name_systematic
; 
 ? 
;
_space_group_IT_number 14
_symmetry_cell_setting monoclinic
_symmetry_space_group_name_Hall '-P 2ybc'
_symmetry_space_group_name_H-M 'P 1 21/c 1'
_atom_sites_solution_hydrogens geom
_atom_sites_solution_primary direct
_atom_sites_solution_secondary difmap
_audit_creation_method SHELXL-97
_cell_angle_alpha 90.00
_cell_angle_beta 115.12(3)
_cell_angle_gamma 90.00
_cell_formula_units_Z 2
_cell_length_a 8.5500(17)
_cell_length_b 11.730(2)
_cell_length_c 9.7500(19)
_cell_measurement_temperature 100(2)
_cell_volume 885.4(4)
_computing_structure_refinement 'SHELXL-97 (Sheldrick, 1997)'
_computing_structure_solution 'SHELXS-97 (Sheldrick, 1990)'
_diffrn_ambient_temperature 100(2)
_diffrn_measured_fraction_theta_full 0.995
_diffrn_measured_fraction_theta_max 0.995
_diffrn_radiation_monochromator graphite
_diffrn_radiation_source 'fine-focus sealed tube'
_diffrn_radiation_type MoK\a
_diffrn_radiation_wavelength 0.71073
_diffrn_reflns_av_R_equivalents 0.0283
_diffrn_reflns_av_sigmaI/netI 0.0192
_diffrn_reflns_limit_h_max 10
_diffrn_reflns_limit_h_min -10
_diffrn_reflns_limit_k_max 14
_diffrn_reflns_limit_k_min -14
_diffrn_reflns_limit_l_max 11
_diffrn_reflns_limit_l_min -11
_diffrn_reflns_number 9053
_diffrn_reflns_theta_full 25.35
_diffrn_reflns_theta_max 25.35
_diffrn_reflns_theta_min 2.89
_exptl_absorpt_coefficient_mu 1.045
_exptl_absorpt_correction_T_max 0.9496
_exptl_absorpt_correction_T_min 0.7951
_exptl_absorpt_correction_type integration
_exptl_absorpt_process_details XPREP
_exptl_crystal_colour brown
_exptl_crystal_density_diffrn 1.751
_exptl_crystal_density_meas ?
_exptl_crystal_density_method 'not measured'
_exptl_crystal_description block
_exptl_crystal_F_000 474
_exptl_crystal_size_max 0.23
_exptl_crystal_size_mid 0.23
_exptl_crystal_size_min 0.05
_refine_diff_density_max 0.289
_refine_diff_density_min -0.305
_refine_diff_density_rms 0.053
_refine_ls_extinction_method none
_refine_ls_goodness_of_fit_ref 1.028
_refine_ls_hydrogen_treatment constr
_refine_ls_matrix_type full
_refine_ls_number_parameters 136
_refine_ls_number_reflns 1618
_refine_ls_number_restraints 0
_refine_ls_restrained_S_all 1.028
_refine_ls_R_factor_all 0.0317
_refine_ls_R_factor_gt 0.0226
_refine_ls_shift/su_max 0.001
_refine_ls_shift/su_mean 0.000
_refine_ls_structure_factor_coef Fsqd
_refine_ls_weighting_details 'calc w=1/[\s^2^(Fo^2^)+(0.0201P)^2^+0.9081P] where P=(Fo^2^+2Fc^2^)/3'
_refine_ls_weighting_scheme calc
_refine_ls_wR_factor_gt 0.0516
_refine_ls_wR_factor_ref 0.0565
_reflns_number_gt 1368
_reflns_number_total 1618
_reflns_threshold_expression >2sigma(I)
_cod_data_source_file jp209395n_si_001.cif
_cod_data_source_block Co(dmgBF2)2-2CH3CN
_cod_depositor_comments
;
The following automatic conversions were performed:

'_exptl_crystal_density_meas' value 'not measured' was changed to '?'
- the value is perceived as not measured.

Automatic conversion script
Id: cif_fix_values 3008 2015-01-20 13:52:24Z robertas 
;
_cod_original_cell_volume 885.4(3)
_cod_original_sg_symbol_H-M P2(1)/c
_cod_database_code 1507133

loop_
_symmetry_equiv_pos_as_xyz
'x, y, z'
'-x, y+1/2, -z+1/2'
'-x, -y, -z'
'x, -y-1/2, z-1/2'

loop_
_atom_site_label
_atom_site_type_symbol
_atom_site_fract_x
_atom_site_fract_y
_atom_site_fract_z
_atom_site_U_iso_or_equiv
_atom_site_adp_type
_atom_site_occupancy
_atom_site_symmetry_multiplicity
_atom_site_calc_flag
_atom_site_refinement_flags
B1 B 0.7644(3) 0.12467(18) 0.2967(2) 0.0139(4) Uani 1 1 d .
C1 C 0.4290(2) 0.22654(15) -0.0491(2) 0.0120(4) Uani 1 1 d .
C2 C 0.4269(3) 0.35278(15) -0.0305(2) 0.0162(4) Uani 1 1 d .
H2A H 0.4901 0.3724 0.0768 0.024 Uiso 1 1 calc R
H2B H 0.3072 0.3792 -0.0673 0.024 Uiso 1 1 calc R
H2C H 0.4821 0.3896 -0.0888 0.024 Uiso 1 1 calc R
C3 C 0.6761(2) -0.16954(15) 0.1952(2) 0.0119(4) Uani 1 1 d .
C4 C 0.7950(2) -0.23429(16) 0.3302(2) 0.0152(4) Uani 1 1 d .
H4A H 0.8509 -0.1818 0.4154 0.023 Uiso 1 1 calc R
H4B H 0.8832 -0.2722 0.3072 0.023 Uiso 1 1 calc R
H4C H 0.7293 -0.2916 0.3571 0.023 Uiso 1 1 calc R
C5 C 0.2070(2) -0.05478(15) 0.1382(2) 0.0145(4) Uani 1 1 d .
C6 C 0.0929(3) -0.09386(16) 0.2050(2) 0.0190(4) Uani 1 1 d .
H6A H 0.0215 -0.0301 0.2103 0.029 Uiso 1 1 calc R
H6B H 0.1622 -0.1230 0.3073 0.029 Uiso 1 1 calc R
H6C H 0.0181 -0.1548 0.1423 0.029 Uiso 1 1 calc R
Co1 Co 0.5000 0.0000 0.0000 0.01054(11) Uani 1 2 d S
F1 F 0.81881(14) 0.17266(9) 0.43777(12) 0.0181(3) Uani 1 1 d .
F2 F 0.88851(14) 0.13109(9) 0.24039(13) 0.0183(3) Uani 1 1 d .
N1 N 0.51992(19) 0.15486(13) 0.05491(17) 0.0119(3) Uani 1 1 d .
N2 N 0.65390(19) -0.06013(13) 0.18741(16) 0.0114(3) Uani 1 1 d .
N3 N 0.2950(2) -0.02269(13) 0.08543(18) 0.0159(3) Uani 1 1 d .
O1 O 0.61080(16) 0.19443(10) 0.19923(14) 0.0135(3) Uani 1 1 d .
O2 O 0.73033(16) 0.00259(11) 0.31778(13) 0.0144(3) Uani 1 1 d .

loop_
_atom_site_aniso_label
_atom_site_aniso_U_11
_atom_site_aniso_U_22
_atom_site_aniso_U_33
_atom_site_aniso_U_23
_atom_site_aniso_U_13
_atom_site_aniso_U_12
B1 0.0150(11) 0.0104(10) 0.0155(11) -0.0008(8) 0.0058(9) -0.0012(8)
C1 0.0131(9) 0.0107(9) 0.0147(9) 0.0010(7) 0.0085(7) 0.0007(7)
C2 0.0207(10) 0.0102(9) 0.0182(10) 0.0006(8) 0.0087(8) 0.0014(8)
C3 0.0123(9) 0.0113(9) 0.0143(9) 0.0014(7) 0.0080(8) -0.0006(7)
C4 0.0155(9) 0.0129(9) 0.0170(10) 0.0026(8) 0.0068(8) 0.0020(8)
C5 0.0157(9) 0.0091(9) 0.0157(9) -0.0010(7) 0.0038(8) 0.0025(7)
C6 0.0205(10) 0.0156(9) 0.0251(11) 0.0030(8) 0.0137(9) 0.0020(8)
Co1 0.01287(18) 0.00638(17) 0.01136(18) 0.00005(14) 0.00417(14) 0.00018(14)
F1 0.0211(6) 0.0147(5) 0.0139(5) -0.0032(4) 0.0031(5) -0.0019(5)
F2 0.0166(6) 0.0138(5) 0.0266(6) 0.0000(5) 0.0112(5) -0.0011(4)
N1 0.0136(8) 0.0117(7) 0.0114(7) -0.0024(6) 0.0063(6) -0.0019(6)
N2 0.0126(8) 0.0103(8) 0.0122(8) -0.0018(6) 0.0061(6) -0.0022(6)
N3 0.0182(8) 0.0119(8) 0.0173(8) 0.0001(6) 0.0072(7) 0.0007(6)
O1 0.0162(7) 0.0108(6) 0.0110(6) -0.0027(5) 0.0034(5) 0.0001(5)
O2 0.0192(7) 0.0111(6) 0.0101(6) -0.0015(5) 0.0034(5) -0.0025(6)

loop_
_atom_type_symbol
_atom_type_description
_atom_type_scat_dispersion_real
_atom_type_scat_dispersion_imag
_atom_type_scat_source
C C 0.0033 0.0016 'International Tables Vol C Tables 4.2.6.8 and 6.1.1.4'
N N 0.0061 0.0033 'International Tables Vol C Tables 4.2.6.8 and 6.1.1.4'
O O 0.0106 0.0060 'International Tables Vol C Tables 4.2.6.8 and 6.1.1.4'
F F 0.0171 0.0103 'International Tables Vol C Tables 4.2.6.8 and 6.1.1.4'
Co Co 0.3494 0.9721 'International Tables Vol C Tables 4.2.6.8 and 6.1.1.4'
B B 0.0013 0.0007 'International Tables Vol C Tables 4.2.6.8 and 6.1.1.4'
H H 0.0000 0.0000 'International Tables Vol C Tables 4.2.6.8 and 6.1.1.4'

loop_
_geom_angle_atom_site_label_1
_geom_angle_atom_site_label_2
_geom_angle_atom_site_label_3
_geom_angle
_geom_angle_site_symmetry_1
_geom_angle_site_symmetry_3
F1 B1 F2 112.54(16) . .
F1 B1 O2 105.00(15) . .
F2 B1 O2 109.44(15) . .
F1 B1 O1 104.20(15) . .
F2 B1 O1 109.34(16) . .
O2 B1 O1 116.25(16) . .
N1 C1 C3 112.21(16) . 3_655
N1 C1 C2 125.74(17) . .
C3 C1 C2 122.05(16) 3_655 .
C1 C2 H2A 109.5 . .
C1 C2 H2B 109.5 . .
H2A C2 H2B 109.5 . .
C1 C2 H2C 109.5 . .
H2A C2 H2C 109.5 . .
H2B C2 H2C 109.5 . .
N2 C3 C1 112.12(16) . 3_655
N2 C3 C4 125.96(17) . .
C1 C3 C4 121.90(16) 3_655 .
C3 C4 H4A 109.5 . .
C3 C4 H4B 109.5 . .
H4A C4 H4B 109.5 . .
C3 C4 H4C 109.5 . .
H4A C4 H4C 109.5 . .
H4B C4 H4C 109.5 . .
N3 C5 C6 179.0(2) . .
C5 C6 H6A 109.5 . .
C5 C6 H6B 109.5 . .
H6A C6 H6B 109.5 . .
C5 C6 H6C 109.5 . .
H6A C6 H6C 109.5 . .
H6B C6 H6C 109.5 . .
N2 Co1 N2 180.00(11) . 3_655
N2 Co1 N1 98.30(6) . .
N2 Co1 N1 81.70(6) 3_655 .
N2 Co1 N1 81.70(6) . 3_655
N2 Co1 N1 98.30(6) 3_655 3_655
N1 Co1 N1 180.0 . 3_655
N2 Co1 N3 85.97(6) . .
N2 Co1 N3 94.03(6) 3_655 .
N1 Co1 N3 89.97(6) . .
N1 Co1 N3 90.03(6) 3_655 .
N2 Co1 N3 94.03(6) . 3_655
N2 Co1 N3 85.97(6) 3_655 3_655
N1 Co1 N3 90.03(6) . 3_655
N1 Co1 N3 89.97(6) 3_655 3_655
N3 Co1 N3 180.00(10) . 3_655
C1 N1 O1 118.44(15) . .
C1 N1 Co1 116.95(12) . .
O1 N1 Co1 124.32(11) . .
C3 N2 O2 118.49(15) . .
C3 N2 Co1 117.02(12) . .
O2 N2 Co1 124.19(11) . .
C5 N3 Co1 166.24(14) . .
N1 O1 B1 115.48(13) . .
N2 O2 B1 115.56(13) . .

loop_
_geom_bond_atom_site_label_1
_geom_bond_atom_site_label_2
_geom_bond_distance
_geom_bond_site_symmetry_2
B1 F1 1.372(2) .
B1 F2 1.389(2) .
B1 O2 1.493(2) .
B1 O1 1.496(2) .
C1 N1 1.293(2) .
C1 C3 1.482(3) 3_655
C1 C2 1.493(2) .
C2 H2A 0.9800 .
C2 H2B 0.9800 .
C2 H2C 0.9800 .
C3 N2 1.295(2) .
C3 C1 1.482(3) 3_655
C3 C4 1.485(3) .
C4 H4A 0.9800 .
C4 H4B 0.9800 .
C4 H4C 0.9800 .
C5 N3 1.141(2) .
C5 C6 1.458(3) .
C6 H6A 0.9800 .
C6 H6B 0.9800 .
C6 H6C 0.9800 .
Co1 N2 1.8779(16) .
Co1 N2 1.8779(16) 3_655
Co1 N1 1.8809(15) .
Co1 N1 1.8809(15) 3_655
Co1 N3 2.2530(17) .
Co1 N3 2.2530(17) 3_655
N1 O1 1.3678(19) .
N2 O2 1.3707(19) .
